data_2202515
loop_
_publ_author_name
'Zhu, Hai-Liang'
'Qu, Yang'
'You, Zhong-Lu'
'Wang, Zhen-Dong'
'Yang, Feng'
'Tan, Min-Yu'

_publ_section_title
;
 Bis(2-aminopyridine)bis(4-fluorobenzoato)cadmium(II)
;
_journal_issue 11
_journal_name_full 'Acta Crystallographica Section E'
_journal_page_first m1028
_journal_page_last m1030
_journal_paper_doi 10.1107/S1600536803023006
_journal_volume 59
_journal_year 2003
_chemical_formula_iupac '[Cd (C7 H4 F2 O2)2 (C5 H6 N2)2]'
_chemical_formula_moiety 'C24 H20 Cd F2 N4 O4'
_chemical_formula_sum 'C24 H20 Cd F2 N4 O4'
_chemical_formula_weight 578.84
_chemical_name_systematic
;
Bis(2-aminopyridine)bis(4-fluorobenzoato)cadmium(II)
;
_space_group_IT_number 14
_symmetry_cell_setting monoclinic
_symmetry_space_group_name_Hall '-P 2yn'
_symmetry_space_group_name_H-M 'P 1 21/n 1'
_atom_sites_solution_hydrogens geom
_atom_sites_solution_primary direct
_atom_sites_solution_secondary difmap
_audit_creation_method SHELXL-97
_cell_angle_alpha 90.00
_cell_angle_beta 95.167(6)
_cell_angle_gamma 90.00
_cell_formula_units_Z 4
_cell_length_a 9.185(4)
_cell_length_b 11.737(5)
_cell_length_c 22.328(8)
_cell_measurement_reflns_used 5153
_cell_measurement_temperature 298(2)
_cell_measurement_theta_max 26.246
_cell_measurement_theta_min 2.524
_cell_volume 2397.3(17)
_computing_cell_refinement SMART
_computing_data_collection 'SMART (Siemens, 1996)'
_computing_data_reduction 'SAINT (Siemens, 1996)'
_computing_molecular_graphics 'SHELXTL (Sheldrick, 1997)'
_computing_publication_material SHELXTL
_computing_structure_refinement 'SHELXL97 (Sheldrick, 1997)'
_computing_structure_solution 'SHELXS97 (Sheldrick, 1997)'
_diffrn_ambient_temperature 298(2)
_diffrn_measured_fraction_theta_full 0.998
_diffrn_measured_fraction_theta_max 0.998
_diffrn_measurement_device_type 'Bruker SMART CCD area-detector'
_diffrn_measurement_method '\f and \w'
_diffrn_radiation_monochromator graphite
_diffrn_radiation_source 'fine-focus sealed tube'
_diffrn_radiation_type MoK\a
_diffrn_radiation_wavelength 0.71073
_diffrn_reflns_av_R_equivalents 0.0273
_diffrn_reflns_av_sigmaI/netI 0.0315
_diffrn_reflns_limit_h_max 10
_diffrn_reflns_limit_h_min -10
_diffrn_reflns_limit_k_max 13
_diffrn_reflns_limit_k_min -13
_diffrn_reflns_limit_l_max 26
_diffrn_reflns_limit_l_min -22
_diffrn_reflns_number 12213
_diffrn_reflns_theta_full 25.03
_diffrn_reflns_theta_max 25.03
_diffrn_reflns_theta_min 1.83
_diffrn_standards_decay_% 0
_diffrn_standards_interval_count 0
_diffrn_standards_interval_time 0
_diffrn_standards_number 0
_exptl_absorpt_coefficient_mu 0.964
_exptl_absorpt_correction_T_max 0.8380
_exptl_absorpt_correction_T_min 0.7167
_exptl_absorpt_correction_type multi-scan
_exptl_absorpt_process_details '(SADABS; Sheldrick, 1996)'
_exptl_crystal_colour blue
_exptl_crystal_density_diffrn 1.604
_exptl_crystal_density_method 'not measured'
_exptl_crystal_description prism
_exptl_crystal_F_000 1160
_exptl_crystal_size_max 0.37
_exptl_crystal_size_mid 0.32
_exptl_crystal_size_min 0.19
_refine_diff_density_max 0.508
_refine_diff_density_min -0.430
_refine_ls_extinction_method none
_refine_ls_goodness_of_fit_ref 1.010
_refine_ls_hydrogen_treatment constr
_refine_ls_matrix_type full
_refine_ls_number_parameters 316
_refine_ls_number_reflns 4208
_refine_ls_number_restraints 0
_refine_ls_restrained_S_all 1.010
_refine_ls_R_factor_all 0.0408
_refine_ls_R_factor_gt 0.0267
_refine_ls_shift/su_max 0.001
_refine_ls_shift/su_mean 0.000
_refine_ls_structure_factor_coef Fsqd
_refine_ls_weighting_details 'calc w = 1/[\s^2^(Fo^2^)+(0.0299P)^2^+0.2894P] where P = (Fo^2^+2Fc^2^)/3'
_refine_ls_weighting_scheme calc
_refine_ls_wR_factor_gt 0.0582
_refine_ls_wR_factor_ref 0.0637
_reflns_number_gt 3292
_reflns_number_total 4208
_reflns_threshold_expression I>2\s(I)
_cod_data_source_file ci6285.cif
_cod_data_source_block I
_cod_depositor_comments
;
The following automatic conversions were performed:
'_symmetry_cell_setting' value 'Monoclinic' changed to 'monoclinic'
according to '/home/saulius/struct/CIF-dictionaries/cif_core.dic'
dictionary named 'cif_core.dic' version 2.4.1 from 2010-06-29.

Automatic conversion script
Id: cif_fix_enum 1527 2010-12-29 10:47:43Z saulius 

The following automatic conversions were performed:

'_symmetry_cell_setting' value 'Monoclinic' changed to 'monoclinic'
according to /home/saulius/struct/CIF-dictionaries/cif_core.dic
dictionary named 'cif_core.dic' version 2.4.1 from 2010-06-29.

Automatic conversion script
Id: cif_fix_values 1715 2011-07-08 13:25:40Z adriana 
;
_cod_original_cell_volume 2397.3(16)
_cod_original_sg_symbol_H-M 'P 21/n'
_cod_database_code 2202515
_cod_database_fobs_code 2202515

loop_
_symmetry_equiv_pos_as_xyz
'x, y, z'
'-x+1/2, y+1/2, -z+1/2'
'-x, -y, -z'
'x-1/2, -y-1/2, z-1/2'

loop_
_atom_site_label
_atom_site_fract_x
_atom_site_fract_y
_atom_site_fract_z
_atom_site_U_iso_or_equiv
_atom_site_adp_type
_atom_site_calc_flag
_atom_site_refinement_flags
_atom_site_occupancy
_atom_site_disorder_assembly
_atom_site_disorder_group
_atom_site_type_symbol
Cd1 0.30839(2) 0.455301(17) 0.126392(8) 0.04424(8) Uani d . 1 . . Cd
F1 -0.1650(2) 1.04451(17) 0.04676(11) 0.0980(7) Uani d . 1 . . F
F2 1.0936(3) 0.4956(3) 0.34037(12) 0.1377(11) Uani d . 1 . . F
N1 0.1136(3) 0.35008(19) 0.15153(10) 0.0469(6) Uani d . 1 . . N
N2 0.2246(3) 0.2743(2) 0.23910(11) 0.0785(9) Uani d . 1 . . N
H2A 0.3019 0.3126 0.2334 0.094 Uiso calc R 1 . . H
H2B 0.2231 0.2312 0.2702 0.094 Uiso calc R 1 . . H
N3 0.3841(2) 0.33346(19) 0.05545(9) 0.0427(5) Uani d . 1 . . N
N4 0.3310(3) 0.44984(19) -0.02725(10) 0.0520(6) Uani d . 1 . . N
H4A 0.2809 0.4930 -0.0057 0.062 Uiso calc R 1 . . H
H4B 0.3385 0.4662 -0.0644 0.062 Uiso calc R 1 . . H
O1 0.2414(2) 0.64224(17) 0.14766(9) 0.0614(6) Uani d . 1 . . O
O2 0.1615(2) 0.57333(16) 0.05945(9) 0.0554(5) Uani d . 1 . . O
O3 0.4679(2) 0.4111(2) 0.21046(9) 0.0719(7) Uani d . 1 . . O
O4 0.5587(2) 0.52008(18) 0.14458(9) 0.0595(6) Uani d . 1 . . O
C1 0.1657(3) 0.6526(2) 0.09786(13) 0.0448(7) Uani d . 1 . . C
C2 0.0796(3) 0.7582(2) 0.08387(12) 0.0432(7) Uani d . 1 . . C
C3 0.1121(3) 0.8580(3) 0.11491(13) 0.0580(8) Uani d . 1 . . C
H3 0.1892 0.8594 0.1449 0.070 Uiso calc R 1 . . H
C4 0.0320(4) 0.9552(3) 0.10209(16) 0.0681(9) Uani d . 1 . . C
H4 0.0553 1.0229 0.1224 0.082 Uiso calc R 1 . . H
C5 -0.0823(4) 0.9501(3) 0.05901(16) 0.0639(9) Uani d . 1 . . C
C6 -0.1193(3) 0.8534(3) 0.02786(16) 0.0675(9) Uani d . 1 . . C
H6 -0.1991 0.8521 -0.0009 0.081 Uiso calc R 1 . . H
C7 -0.0357(3) 0.7571(3) 0.03988(14) 0.0570(8) Uani d . 1 . . C
H7 -0.0573 0.6907 0.0181 0.068 Uiso calc R 1 . . H
C8 0.5717(3) 0.4677(2) 0.19350(12) 0.0465(7) Uani d . 1 . . C
C9 0.7113(3) 0.4749(2) 0.23244(12) 0.0482(7) Uani d . 1 . . C
C10 0.8243(4) 0.5411(3) 0.21637(16) 0.0664(9) Uani d . 1 . . C
H10 0.8132 0.5820 0.1806 0.080 Uiso calc R 1 . . H
C11 0.9546(4) 0.5482(4) 0.2524(2) 0.0864(12) Uani d . 1 . . C
H11 1.0314 0.5929 0.2414 0.104 Uiso calc R 1 . . H
C12 0.9664(5) 0.4882(4) 0.3041(2) 0.0899(15) Uani d . 1 . . C
C13 0.8573(5) 0.4229(4) 0.32235(18) 0.0895(13) Uani d . 1 . . C
H13 0.8691 0.3840 0.3587 0.107 Uiso calc R 1 . . H
C14 0.7283(4) 0.4155(3) 0.28591(14) 0.0679(9) Uani d . 1 . . C
H14 0.6525 0.3702 0.2974 0.082 Uiso calc R 1 . . H
C15 0.1066(3) 0.2817(2) 0.19963(13) 0.0513(7) Uani d . 1 . . C
C16 -0.0212(4) 0.2205(3) 0.20792(15) 0.0636(9) Uani d . 1 . . C
H16 -0.0253 0.1745 0.2417 0.076 Uiso calc R 1 . . H
C17 -0.1379(4) 0.2282(3) 0.16716(17) 0.0711(10) Uani d . 1 . . C
H17 -0.2224 0.1872 0.1725 0.085 Uiso calc R 1 . . H
C18 -0.1317(4) 0.2973(3) 0.11744(16) 0.0671(9) Uani d . 1 . . C
H18 -0.2110 0.3033 0.0886 0.081 Uiso calc R 1 . . H
C19 -0.0067(3) 0.3560(3) 0.11187(13) 0.0577(8) Uani d . 1 . . C
H19 -0.0033 0.4035 0.0787 0.069 Uiso calc R 1 . . H
C20 0.3979(3) 0.3567(2) -0.00280(12) 0.0418(6) Uani d . 1 . . C
C21 0.4801(3) 0.2842(3) -0.03770(13) 0.0523(8) Uani d . 1 . . C
H21 0.4920 0.3018 -0.0776 0.063 Uiso calc R 1 . . H
C22 0.5412(3) 0.1889(3) -0.01210(15) 0.0596(8) Uani d . 1 . . C
H22 0.5963 0.1411 -0.0344 0.072 Uiso calc R 1 . . H
C23 0.5220(3) 0.1619(3) 0.04723(15) 0.0607(9) Uani d . 1 . . C
H23 0.5608 0.0954 0.0648 0.073 Uiso calc R 1 . . H
C24 0.4448(3) 0.2359(3) 0.07853(13) 0.0552(8) Uani d . 1 . . C
H24 0.4327 0.2187 0.1184 0.066 Uiso calc R 1 . . H

loop_
_atom_site_aniso_label
_atom_site_aniso_U_11
_atom_site_aniso_U_22
_atom_site_aniso_U_33
_atom_site_aniso_U_12
_atom_site_aniso_U_13
_atom_site_aniso_U_23
Cd1 0.05076(14) 0.04722(13) 0.03435(12) 0.00130(11) 0.00175(9) 0.00197(9)
F1 0.0889(16) 0.0733(14) 0.131(2) 0.0400(12) 0.0058(14) 0.0078(12)
F2 0.0763(16) 0.187(3) 0.138(2) 0.0477(17) -0.0547(15) -0.073(2)
N1 0.0560(15) 0.0482(14) 0.0371(13) -0.0036(12) 0.0069(11) -0.0005(11)
N2 0.084(2) 0.094(2) 0.0554(18) -0.0253(18) -0.0033(16) 0.0336(15)
N3 0.0463(14) 0.0454(14) 0.0363(13) 0.0010(11) 0.0037(10) 0.0001(10)
N4 0.0701(17) 0.0499(14) 0.0372(13) 0.0070(13) 0.0111(12) 0.0045(11)
O1 0.0725(15) 0.0574(13) 0.0508(12) 0.0136(11) -0.0131(11) -0.0079(10)
O2 0.0733(15) 0.0446(12) 0.0482(12) 0.0066(10) 0.0044(10) -0.0061(9)
O3 0.0595(14) 0.1002(18) 0.0543(13) -0.0213(13) -0.0043(11) 0.0227(12)
O4 0.0628(14) 0.0733(15) 0.0415(12) 0.0006(11) -0.0004(10) 0.0118(10)
C1 0.0457(17) 0.0423(17) 0.0479(17) -0.0017(13) 0.0127(14) -0.0029(13)
C2 0.0425(16) 0.0442(16) 0.0436(16) 0.0015(13) 0.0067(13) -0.0016(13)
C3 0.062(2) 0.0545(19) 0.0548(19) 0.0057(16) -0.0068(15) -0.0121(15)
C4 0.082(3) 0.0496(19) 0.072(2) 0.0110(19) 0.0039(19) -0.0132(17)
C5 0.054(2) 0.058(2) 0.081(2) 0.0173(18) 0.0161(18) 0.0076(18)
C6 0.0470(19) 0.068(2) 0.084(2) 0.0022(18) -0.0129(17) 0.0038(19)
C7 0.0529(19) 0.0506(18) 0.065(2) -0.0049(15) -0.0068(16) -0.0079(15)
C8 0.0507(18) 0.0520(18) 0.0369(16) 0.0068(15) 0.0038(13) -0.0034(14)
C9 0.0457(18) 0.0566(19) 0.0419(16) 0.0102(15) 0.0009(13) -0.0093(13)
C10 0.056(2) 0.079(2) 0.063(2) -0.0009(19) 0.0035(17) -0.0122(18)
C11 0.052(2) 0.104(3) 0.103(3) -0.004(2) 0.005(2) -0.036(3)
C12 0.061(3) 0.117(4) 0.086(3) 0.037(3) -0.026(2) -0.052(3)
C13 0.093(3) 0.110(3) 0.059(2) 0.034(3) -0.024(2) -0.007(2)
C14 0.073(2) 0.081(2) 0.0486(19) 0.0150(19) -0.0034(17) 0.0029(17)
C15 0.064(2) 0.0452(18) 0.0457(18) -0.0046(15) 0.0102(15) -0.0029(14)
C16 0.079(2) 0.054(2) 0.060(2) -0.0122(18) 0.0191(19) 0.0075(16)
C17 0.070(2) 0.063(2) 0.083(3) -0.0152(19) 0.017(2) -0.0025(19)
C18 0.056(2) 0.066(2) 0.079(2) -0.0095(18) -0.0007(18) -0.0058(19)
C19 0.066(2) 0.059(2) 0.0474(18) -0.0006(17) 0.0023(16) -0.0016(15)
C20 0.0431(16) 0.0418(16) 0.0402(16) -0.0065(13) 0.0024(12) -0.0037(13)
C21 0.0577(19) 0.056(2) 0.0442(17) -0.0016(15) 0.0110(14) -0.0051(14)
C22 0.055(2) 0.059(2) 0.065(2) 0.0087(16) 0.0112(16) -0.0111(17)
C23 0.058(2) 0.057(2) 0.066(2) 0.0164(16) 0.0013(17) 0.0043(16)
C24 0.061(2) 0.0566(19) 0.0470(18) 0.0045(16) 0.0012(15) 0.0064(15)

loop_
_atom_type_symbol
_atom_type_description
_atom_type_scat_dispersion_real
_atom_type_scat_dispersion_imag
_atom_type_scat_source
C C 0.0033 0.0016 'International Tables Vol C Tables 4.2.6.8 and 6.1.1.4'
H H 0.0000 0.0000 'International Tables Vol C Tables 4.2.6.8 and 6.1.1.4'
N N 0.0061 0.0033 'International Tables Vol C Tables 4.2.6.8 and 6.1.1.4'
O O 0.0106 0.0060 'International Tables Vol C Tables 4.2.6.8 and 6.1.1.4'
Cd Cd -0.8075 1.2024 'International Tables Vol C Tables 4.2.6.8 and 6.1.1.4'
F F 0.0171 0.0103 'International Tables Vol C Tables 4.2.6.8 and 6.1.1.4'

loop_
_geom_angle_atom_site_label_1
_geom_angle_atom_site_label_2
_geom_angle_atom_site_label_3
_geom_angle
_geom_angle_publ_flag
N1 Cd1 N3 97.23(8) y
N1 Cd1 O3 97.53(8) y
N3 Cd1 O3 102.12(9) y
N1 Cd1 O1 103.34(8) y
N3 Cd1 O1 145.97(8) y
O3 Cd1 O1 101.71(8) y
N1 Cd1 O2 93.26(8) y
N3 Cd1 O2 96.89(8) y
O3 Cd1 O2 156.71(8) y
O1 Cd1 O2 55.54(7) y
N1 Cd1 O4 151.80(7) y
N3 Cd1 O4 88.23(8) y
O3 Cd1 O4 54.33(7) y
O1 Cd1 O4 86.26(8) y
O2 Cd1 O4 113.61(7) y
C15 N1 C19 117.2(3) ?
C15 N1 Cd1 127.8(2) ?
C19 N1 Cd1 114.99(19) ?
C15 N2 H2A 120.0 ?
C15 N2 H2B 120.0 ?
H2A N2 H2B 120.0 ?
C20 N3 C24 117.9(2) ?
C20 N3 Cd1 127.11(18) ?
C24 N3 Cd1 113.90(18) ?
C20 N4 H4A 120.0 ?
C20 N4 H4B 120.0 ?
H4A N4 H4B 120.0 ?
C1 O1 Cd1 92.59(16) ?
C1 O2 Cd1 91.21(17) ?
C8 O3 Cd1 94.55(17) ?
C8 O4 Cd1 90.40(18) ?
O1 C1 O2 120.5(3) ?
O1 C1 C2 120.3(2) ?
O2 C1 C2 119.2(3) ?
C7 C2 C3 118.9(3) ?
C7 C2 C1 120.1(3) ?
C3 C2 C1 121.0(3) ?
C4 C3 C2 120.9(3) ?
C4 C3 H3 119.6 ?
C2 C3 H3 119.6 ?
C5 C4 C3 118.4(3) ?
C5 C4 H4 120.8 ?
C3 C4 H4 120.8 ?
F1 C5 C6 118.0(3) ?
F1 C5 C4 119.3(3) ?
C6 C5 C4 122.7(3) ?
C5 C6 C7 118.4(3) ?
C5 C6 H6 120.8 ?
C7 C6 H6 120.8 ?
C2 C7 C6 120.6(3) ?
C2 C7 H7 119.7 ?
C6 C7 H7 119.7 ?
O3 C8 O4 120.7(3) ?
O3 C8 C9 119.7(3) ?
O4 C8 C9 119.6(3) ?
C10 C9 C14 118.9(3) ?
C10 C9 C8 120.9(3) ?
C14 C9 C8 120.2(3) ?
C9 C10 C11 121.2(4) ?
C9 C10 H10 119.4 ?
C11 C10 H10 119.4 ?
C12 C11 C10 117.7(4) ?
C12 C11 H11 121.2 ?
C10 C11 H11 121.2 ?
C11 C12 C13 123.3(4) ?
C11 C12 F2 118.3(5) ?
C13 C12 F2 118.4(5) ?
C12 C13 C14 118.6(4) ?
C12 C13 H13 120.7 ?
C14 C13 H13 120.7 ?
C13 C14 C9 120.2(4) ?
C13 C14 H14 119.9 ?
C9 C14 H14 119.9 ?
N2 C15 N1 118.1(3) ?
N2 C15 C16 121.2(3) ?
N1 C15 C16 120.7(3) ?
C17 C16 C15 120.1(3) ?
C17 C16 H16 119.9 ?
C15 C16 H16 119.9 ?
C16 C17 C18 119.7(3) ?
C16 C17 H17 120.1 ?
C18 C17 H17 120.1 ?
C19 C18 C17 118.0(3) ?
C19 C18 H18 121.0 ?
C17 C18 H18 121.0 ?
C18 C19 N1 124.2(3) ?
C18 C19 H19 117.9 ?
N1 C19 H19 117.9 ?
N4 C20 N3 118.5(2) ?
N4 C20 C21 120.7(3) ?
N3 C20 C21 120.8(3) ?
C22 C21 C20 119.0(3) ?
C22 C21 H21 120.5 ?
C20 C21 H21 120.5 ?
C21 C22 C23 120.5(3) ?
C21 C22 H22 119.7 ?
C23 C22 H22 119.7 ?
C24 C23 C22 117.6(3) ?
C24 C23 H23 121.2 ?
C22 C23 H23 121.2 ?
C23 C24 N3 124.2(3) ?
C23 C24 H24 117.9 ?
N3 C24 H24 117.9 ?

loop_
_geom_bond_atom_site_label_1
_geom_bond_atom_site_label_2
_geom_bond_site_symmetry_2
_geom_bond_distance
_geom_bond_publ_flag
Cd1 N1 . 2.285(2) y
Cd1 N3 . 2.288(2) y
Cd1 O3 . 2.333(2) y
Cd1 O1 . 2.339(2) y
Cd1 O2 . 2.369(2) y
Cd1 O4 . 2.421(2) y
F1 C5 . 1.357(3) ?
F2 C12 . 1.364(4) ?
N1 C15 . 1.347(3) ?
N1 C19 . 1.354(4) ?
N2 C15 . 1.336(4) ?
N2 H2A . 0.86 ?
N2 H2B . 0.86 ?
N3 C20 . 1.346(3) ?
N3 C24 . 1.355(3) ?
N4 C20 . 1.345(3) ?
N4 H4A . 0.86 ?
N4 H4B . 0.86 ?
O1 C1 . 1.263(3) ?
O2 C1 . 1.263(3) ?
O3 C8 . 1.249(3) ?
O4 C8 . 1.250(3) ?
C1 C2 . 1.488(4) ?
C2 C7 . 1.378(4) ?
C2 C3 . 1.380(4) ?
C3 C4 . 1.374(4) ?
C3 H3 . 0.93 ?
C4 C5 . 1.360(5) ?
C4 H4 . 0.93 ?
C5 C6 . 1.359(5) ?
C6 C7 . 1.379(4) ?
C6 H6 . 0.93 ?
C7 H7 . 0.93 ?
C8 C9 . 1.485(4) ?
C9 C10 . 1.370(4) ?
C9 C14 . 1.379(4) ?
C10 C11 . 1.383(5) ?
C10 H10 . 0.93 ?
C11 C12 . 1.348(6) ?
C11 H11 . 0.93 ?
C12 C13 . 1.353(6) ?
C13 C14 . 1.379(5) ?
C13 H13 . 0.93 ?
C14 H14 . 0.93 ?
C15 C16 . 1.403(4) ?
C16 C17 . 1.345(4) ?
C16 H16 . 0.93 ?
C17 C18 . 1.380(5) ?
C17 H17 . 0.93 ?
C18 C19 . 1.354(4) ?
C18 H18 . 0.93 ?
C19 H19 . 0.93 ?
C20 C21 . 1.416(4) ?
C21 C22 . 1.355(4) ?
C21 H21 . 0.93 ?
C22 C23 . 1.389(4) ?
C22 H22 . 0.93 ?
C23 C24 . 1.355(4) ?
C23 H23 . 0.93 ?
C24 H24 . 0.93 ?

loop_
_geom_hbond_atom_site_label_D
_geom_hbond_atom_site_label_H
_geom_hbond_atom_site_label_A
_geom_hbond_site_symmetry_A
_geom_hbond_distance_DH
_geom_hbond_distance_HA
_geom_hbond_distance_DA
_geom_hbond_angle_DHA
N2 H2A O3 . 0.86 2.02 2.870(4) 172
N2 H2B O1 2_545 0.86 2.11 2.958(3) 169
N4 H4A O2 . 0.86 2.12 2.969(3) 169
N4 H4B O4 3_665 0.86 2.10 2.914(3) 157

loop_
_geom_torsion_atom_site_label_1
_geom_torsion_atom_site_label_2
_geom_torsion_atom_site_label_3
_geom_torsion_atom_site_label_4
_geom_torsion
N3 Cd1 N1 C15 100.4(2)
O3 Cd1 N1 C15 -2.9(2)
O1 Cd1 N1 C15 -106.9(2)
O2 Cd1 N1 C15 -162.2(2)
O4 Cd1 N1 C15 0.6(3)
N3 Cd1 N1 C19 -77.6(2)
O3 Cd1 N1 C19 179.1(2)
O1 Cd1 N1 C19 75.1(2)
O2 Cd1 N1 C19 19.7(2)
O4 Cd1 N1 C19 -177.46(18)
N1 Cd1 N3 C20 121.6(2)
O3 Cd1 N3 C20 -139.0(2)
O1 Cd1 N3 C20 -5.5(3)
O2 Cd1 N3 C20 27.4(2)
O4 Cd1 N3 C20 -86.2(2)
N1 Cd1 N3 C24 -70.9(2)
O3 Cd1 N3 C24 28.4(2)
O1 Cd1 N3 C24 161.96(18)
O2 Cd1 N3 C24 -165.1(2)
O4 Cd1 N3 C24 81.3(2)
N1 Cd1 O1 C1 -82.72(18)
N3 Cd1 O1 C1 42.9(2)
O3 Cd1 O1 C1 176.53(17)
O2 Cd1 O1 C1 2.01(16)
O4 Cd1 O1 C1 124.14(17)
C8 Cd1 O1 C1 150.17(18)
N1 Cd1 O2 C1 101.95(17)
N3 Cd1 O2 C1 -160.36(17)
O3 Cd1 O2 C1 -15.7(3)
O1 Cd1 O2 C1 -2.01(16)
O4 Cd1 O2 C1 -69.28(18)
C8 Cd1 O2 C1 -53.6(2)
N1 Cd1 O3 C8 178.34(18)
N3 Cd1 O3 C8 79.23(19)
O1 Cd1 O3 C8 -76.29(19)
O2 Cd1 O3 C8 -64.8(3)
O4 Cd1 O3 C8 0.36(17)
C1 Cd1 O3 C8 -74.2(2)
N1 Cd1 O4 C8 -4.6(3)
N3 Cd1 O4 C8 -106.67(17)
O3 Cd1 O4 C8 -0.36(16)
O1 Cd1 O4 C8 106.93(17)
O2 Cd1 O4 C8 156.58(16)
Cd1 O1 C1 O2 -3.6(3)
Cd1 O1 C1 C2 176.0(2)
Cd1 O2 C1 O1 3.6(3)
Cd1 O2 C1 C2 -176.1(2)
O1 C1 C2 C7 -159.6(3)
O2 C1 C2 C7 20.0(4)
O1 C1 C2 C3 19.6(4)
O2 C1 C2 C3 -160.8(3)
C7 C2 C3 C4 -0.5(5)
C1 C2 C3 C4 -179.7(3)
C2 C3 C4 C5 1.5(5)
C3 C4 C5 F1 178.4(3)
C3 C4 C5 C6 -0.7(6)
F1 C5 C6 C7 179.8(3)
C4 C5 C6 C7 -1.1(6)
C3 C2 C7 C6 -1.3(5)
C1 C2 C7 C6 177.9(3)
C5 C6 C7 C2 2.1(5)
Cd1 O3 C8 O4 -0.7(3)
Cd1 O3 C8 C9 178.1(2)
Cd1 O4 C8 O3 0.6(3)
Cd1 O4 C8 C9 -178.1(2)
O3 C8 C9 C10 -176.6(3)
O4 C8 C9 C10 2.1(4)
O3 C8 C9 C14 2.7(4)
O4 C8 C9 C14 -178.5(3)
C14 C9 C10 C11 0.6(5)
C8 C9 C10 C11 180.0(3)
C9 C10 C11 C12 -0.3(5)
C10 C11 C12 C13 -0.7(6)
C10 C11 C12 F2 -179.2(3)
C11 C12 C13 C14 1.3(6)
F2 C12 C13 C14 179.8(3)
C12 C13 C14 C9 -0.9(6)
C10 C9 C14 C13 0.0(5)
C8 C9 C14 C13 -179.4(3)
C19 N1 C15 N2 179.7(3)
Cd1 N1 C15 N2 1.7(4)
C19 N1 C15 C16 -0.6(4)
Cd1 N1 C15 C16 -178.5(2)
N2 C15 C16 C17 -179.2(3)
N1 C15 C16 C17 1.1(5)
C15 C16 C17 C18 -0.5(5)
C16 C17 C18 C19 -0.5(5)
C17 C18 C19 N1 1.0(5)
C15 N1 C19 C18 -0.5(4)
Cd1 N1 C19 C18 177.7(3)
C24 N3 C20 N4 176.2(2)
Cd1 N3 C20 N4 -16.7(3)
C24 N3 C20 C21 -3.3(4)
Cd1 N3 C20 C21 163.71(19)
N4 C20 C21 C22 -177.5(3)
N3 C20 C21 C22 2.0(4)
C20 C21 C22 C23 0.7(5)
C21 C22 C23 C24 -2.1(5)
C22 C23 C24 N3 0.7(5)
C20 N3 C24 C23 2.0(4)
Cd1 N3 C24 C23 -166.7(3)
